data_4513040
loop_
_publ_author_name
'Goura, Joydeb'
'Chakraborty, Amit'
'Walsh, James P. S.'
'Tuna, Floriana'
'Chandrasekhar, Vadapalli'

_publ_section_title
;
 Hexanuclear 3d--4f Neutral CoII2LnIII4Clusters: Synthesis, Structure, and
 Magnetism
;
_journal_issue 7
_journal_name_full 'Crystal Growth &amp; Design'
_journal_page_first 3157
_journal_paper_doi 10.1021/acs.cgd.5b00588
_journal_volume 15
_journal_year 2015
_chemical_formula_moiety 'C84 H138 Co2 N4 O29 Tb4'
_chemical_formula_sum 'C84 H138 Co2 N4 O29 Tb4'
_chemical_formula_weight 2421.57
_chemical_name_systematic
; 
 ? 
;
_space_group_IT_number 13
_symmetry_cell_setting monoclinic
_symmetry_space_group_name_Hall '-P 2yac'
_symmetry_space_group_name_H-M 'P 1 2/n 1'
_atom_sites_solution_hydrogens geom
_atom_sites_solution_primary direct
_atom_sites_solution_secondary difmap
_audit_creation_method SHELXL-97
_cell_angle_alpha 90.000(5)
_cell_angle_beta 99.201(5)
_cell_angle_gamma 90.000(5)
_cell_formula_units_Z 2
_cell_length_a 15.791(5)
_cell_length_b 21.888(5)
_cell_length_c 17.177(5)
_cell_measurement_reflns_used 3809
_cell_measurement_temperature 100(2)
_cell_measurement_theta_max 22.49
_cell_measurement_theta_min 2.22
_cell_volume 5861(3)
_computing_cell_refinement 'Bruker SMART'
_computing_data_collection 'Bruker SMART'
_computing_data_reduction 'Bruker SAINT'
_computing_molecular_graphics 'Bruker SHELXTL'
_computing_publication_material 'Bruker SHELXTL'
_computing_structure_refinement 'SHELXL-97 (Sheldrick, 1997)'
_computing_structure_solution 'SHELXS-97 (Sheldrick, 1990)'
_diffrn_ambient_temperature 100(2)
_diffrn_measured_fraction_theta_full 0.995
_diffrn_measured_fraction_theta_max 0.995
_diffrn_measurement_device_type 'CCD area detector'
_diffrn_measurement_method 'phi and omega scans'
_diffrn_radiation_monochromator graphite
_diffrn_radiation_source 'fine-focus sealed tube'
_diffrn_radiation_type MoK\a
_diffrn_radiation_wavelength 0.71069
_diffrn_reflns_av_R_equivalents 0.0743
_diffrn_reflns_av_sigmaI/netI 0.0932
_diffrn_reflns_limit_h_max 18
_diffrn_reflns_limit_h_min -18
_diffrn_reflns_limit_k_max 26
_diffrn_reflns_limit_k_min -17
_diffrn_reflns_limit_l_max 19
_diffrn_reflns_limit_l_min -20
_diffrn_reflns_number 29817
_diffrn_reflns_theta_full 25.03
_diffrn_reflns_theta_max 25.03
_diffrn_reflns_theta_min 4.08
_exptl_absorpt_coefficient_mu 2.719
_exptl_absorpt_correction_T_max 1.00
_exptl_absorpt_correction_T_min 0.709062
_exptl_absorpt_correction_type empirical
_exptl_absorpt_process_details sadabs
_exptl_crystal_colour brown
_exptl_crystal_density_diffrn 1.372
_exptl_crystal_density_method 'not measured'
_exptl_crystal_description block
_exptl_crystal_F_000 2432
_exptl_crystal_size_max 0.16
_exptl_crystal_size_mid 0.14
_exptl_crystal_size_min 0.12
_platon_squeeze_details
;
;
_refine_diff_density_max 1.010
_refine_diff_density_min -0.828
_refine_diff_density_rms 0.146
_refine_ls_extinction_method none
_refine_ls_goodness_of_fit_ref 0.906
_refine_ls_hydrogen_treatment mixed
_refine_ls_matrix_type full
_refine_ls_number_parameters 585
_refine_ls_number_reflns 10320
_refine_ls_number_restraints 15
_refine_ls_restrained_S_all 0.907
_refine_ls_R_factor_all 0.0789
_refine_ls_R_factor_gt 0.0490
_refine_ls_shift/su_max 0.014
_refine_ls_shift/su_mean 0.000
_refine_ls_structure_factor_coef Fsqd
_refine_ls_weighting_details 'calc w=1/[\s^2^(Fo^2^)+(0.0566P)^2^+0.0000P] where P=(Fo^2^+2Fc^2^)/3'
_refine_ls_weighting_scheme calc
_refine_ls_wR_factor_gt 0.1054
_refine_ls_wR_factor_ref 0.1174
_reflns_number_gt 6802
_reflns_number_total 10320
_reflns_threshold_expression >2sigma(I)
_cod_data_source_file cg5b00588_si_002.cif
_cod_data_source_block Complex_2
_cod_depositor_comments
;
The following automatic conversions were performed:

'_symmetry_cell_setting' value 'Monoclinic' changed to 'monoclinic'
according to
/usr/data/users/saulius/crontab/automatic-downloads/rss-feeds/ACS/lib/dictionaries/cif_core.dic
dictionary named 'cif_core.dic' version 2.4.2 from 2011-04-26.

Automatic conversion script
Id: cif_fix_values 3271 2015-04-21 07:52:19Z andrius 

 Adding full bibliography for 4513039--4513041.cif.
;
_cod_original_sg_symbol_H-M P2/n
_cod_database_code 4513040

loop_
_symmetry_equiv_pos_as_xyz
'x, y, z'
'-x+1/2, y, -z+1/2'
'-x, -y, -z'
'x-1/2, -y, z-1/2'

loop_
_atom_site_label
_atom_site_type_symbol
_atom_site_fract_x
_atom_site_fract_y
_atom_site_fract_z
_atom_site_U_iso_or_equiv
_atom_site_adp_type
_atom_site_occupancy
_atom_site_symmetry_multiplicity
_atom_site_calc_flag
_atom_site_refinement_flags
Tb1 Tb 0.66541(2) 0.364136(17) 0.113195(19) 0.02903(11) Uani 1 1 d .
Tb2 Tb 0.86113(2) 0.268738(17) 0.20902(2) 0.03039(12) Uani 1 1 d .
Co1 Co 0.81951(6) 0.29217(5) 0.01233(6) 0.0390(3) Uani 1 1 d .
O1 O 0.8460(3) 0.1521(2) 0.2101(3) 0.0413(13) Uani 1 1 d .
O2 O 0.8182(3) 0.2200(2) 0.0882(3) 0.0391(13) Uani 1 1 d .
O3 O 0.6915(3) 0.3062(2) 0.0069(3) 0.0410(14) Uani 1 1 d .
O4 O 0.5698(3) 0.3886(2) -0.0231(3) 0.0402(13) Uani 1 1 d .
O5 O 0.8171(3) 0.3438(2) 0.1128(3) 0.0340(12) Uani 1 1 d DU
O6 O 0.7071(3) 0.2722(2) 0.1785(3) 0.0291(11) Uani 1 1 d D
O7 O 0.9854(3) 0.2600(2) 0.1533(3) 0.0373(13) Uani 1 1 d .
O8 O 0.9529(3) 0.2767(3) 0.0237(3) 0.0466(15) Uani 1 1 d .
O9 O 0.7164(3) 0.4586(2) 0.0783(3) 0.0364(12) Uani 1 1 d .
O10 O 0.8326(3) 0.4757(2) 0.1680(3) 0.0449(14) Uani 1 1 d U
O11 O 0.5608(3) 0.4349(2) 0.1502(3) 0.0383(13) Uani 1 1 d .
O12 O 0.5819(3) 0.3596(2) 0.2353(3) 0.0298(11) Uani 1 1 d .
O13 O 0.5399(3) 0.3016(2) 0.0861(3) 0.0328(12) Uani 1 1 d .
O14 O 0.5379(3) 0.2342(2) 0.1851(3) 0.0350(12) Uani 1 1 d .
O15 O 0.7500 0.3997(4) 0.2500 0.0319(17) Uani 1 2 d SD
N1 N 0.7937(4) 0.2298(4) -0.0848(4) 0.0528(19) Uani 1 1 d .
N2 N 0.8395(4) 0.3572(4) -0.0790(4) 0.0494(19) Uani 1 1 d .
C1 C 0.8621(6) 0.1155(4) 0.2803(5) 0.056(2) Uani 1 1 d .
H1A H 0.8268 0.0796 0.2734 0.084 Uiso 1 1 calc R
H1B H 0.8488 0.1387 0.3242 0.084 Uiso 1 1 calc R
H1C H 0.9214 0.1038 0.2901 0.084 Uiso 1 1 calc R
C2 C 0.8545(5) 0.1238(4) 0.1398(5) 0.049(2) Uani 1 1 d .
C3 C 0.8766(6) 0.0633(5) 0.1331(6) 0.072(3) Uani 1 1 d .
H3 H 0.8846 0.0386 0.1777 0.087 Uiso 1 1 calc R
C4 C 0.8872(7) 0.0384(5) 0.0601(7) 0.081(3) Uani 1 1 d .
C5 C 0.9059(9) -0.0297(5) 0.0533(8) 0.122(5) Uani 1 1 d .
H5A H 0.8536 -0.0524 0.0512 0.183 Uiso 1 1 calc R
H5B H 0.9461 -0.0424 0.0983 0.183 Uiso 1 1 calc R
H5C H 0.9298 -0.0370 0.0061 0.183 Uiso 1 1 calc R
C6 C 0.8783(6) 0.0783(5) -0.0028(7) 0.076(3) Uani 1 1 d .
H6 H 0.8875 0.0630 -0.0513 0.091 Uiso 1 1 calc R
C7 C 0.8563(5) 0.1409(5) 0.0010(6) 0.058(3) Uani 1 1 d .
C8 C 0.8421(5) 0.1626(4) 0.0752(5) 0.042(2) Uani 1 1 d .
C9 C 0.8582(6) 0.1790(4) -0.0732(5) 0.063(3) Uani 1 1 d .
H9A H 0.9150 0.1964 -0.0709 0.075 Uiso 1 1 calc R
H9B H 0.8480 0.1523 -0.1188 0.075 Uiso 1 1 calc R
C10 C 0.8062(5) 0.2634(5) -0.1561(5) 0.062(3) Uani 1 1 d .
H10A H 0.7512 0.2788 -0.1820 0.074 Uiso 1 1 calc R
H10B H 0.8280 0.2356 -0.1921 0.074 Uiso 1 1 calc R
C11 C 0.8678(5) 0.3164(5) -0.1383(5) 0.064(3) Uani 1 1 d .
H11A H 0.9248 0.3010 -0.1186 0.077 Uiso 1 1 calc R
H11B H 0.8705 0.3391 -0.1864 0.077 Uiso 1 1 calc R
C12 C 0.9085(5) 0.4010(5) -0.0476(5) 0.064(3) Uani 1 1 d .
H12A H 0.9584 0.3788 -0.0237 0.096 Uiso 1 1 calc R
H12B H 0.8890 0.4268 -0.0090 0.096 Uiso 1 1 calc R
H12C H 0.9227 0.4256 -0.0900 0.096 Uiso 1 1 calc R
C13 C 0.7642(5) 0.3948(4) -0.1129(4) 0.051(2) Uani 1 1 d .
H13A H 0.7799 0.4213 -0.1528 0.077 Uiso 1 1 calc R
H13B H 0.7458 0.4189 -0.0720 0.077 Uiso 1 1 calc R
H13C H 0.7183 0.3685 -0.1359 0.077 Uiso 1 1 calc R
C14 C 0.7062(5) 0.2018(4) -0.0906(5) 0.054(2) Uani 1 1 d .
H14A H 0.7007 0.1828 -0.0406 0.065 Uiso 1 1 calc R
H14B H 0.6997 0.1703 -0.1307 0.065 Uiso 1 1 calc R
C15 C 0.6349(5) 0.2493(4) -0.1111(5) 0.045(2) Uani 1 1 d .
C16 C 0.5701(5) 0.2442(4) -0.1767(4) 0.049(2) Uani 1 1 d .
H16 H 0.5711 0.2110 -0.2103 0.058 Uiso 1 1 calc R
C17 C 0.5058(5) 0.2858(4) -0.1934(4) 0.045(2) Uani 1 1 d .
C18 C 0.4381(5) 0.2777(4) -0.2667(5) 0.058(3) Uani 1 1 d .
H18A H 0.3830 0.2715 -0.2512 0.086 Uiso 1 1 calc R
H18B H 0.4523 0.2429 -0.2961 0.086 Uiso 1 1 calc R
H18C H 0.4364 0.3136 -0.2990 0.086 Uiso 1 1 calc R
C19 C 0.5045(5) 0.3358(4) -0.1430(4) 0.0365(19) Uani 1 1 d .
H19 H 0.4621 0.3653 -0.1545 0.044 Uiso 1 1 calc R
C20 C 0.5652(5) 0.3418(4) -0.0768(5) 0.041(2) Uani 1 1 d .
C21 C 0.6309(5) 0.2982(4) -0.0594(4) 0.045(2) Uani 1 1 d .
C22 C 0.4938(6) 0.4241(4) -0.0258(4) 0.051(2) Uani 1 1 d .
H22A H 0.4853 0.4484 -0.0729 0.076 Uiso 1 1 calc R
H22B H 0.4994 0.4504 0.0195 0.076 Uiso 1 1 calc R
H22C H 0.4456 0.3974 -0.0257 0.076 Uiso 1 1 calc R
C23 C 1.0025(5) 0.2585(4) 0.0843(5) 0.040(2) Uani 1 1 d .
C24 C 1.0909(5) 0.2338(4) 0.0751(5) 0.045(2) Uani 1 1 d .
C25 C 1.1030(6) 0.2273(5) -0.0105(5) 0.078(3) Uani 1 1 d .
H25A H 1.1598 0.2127 -0.0128 0.117 Uiso 1 1 calc R
H25B H 1.0950 0.2663 -0.0362 0.117 Uiso 1 1 calc R
H25C H 1.0617 0.1988 -0.0367 0.117 Uiso 1 1 calc R
C26 C 1.1016(6) 0.1696(5) 0.1153(6) 0.082(3) Uani 1 1 d .
H26A H 1.0599 0.1420 0.0880 0.123 Uiso 1 1 calc R
H26B H 1.0933 0.1731 0.1693 0.123 Uiso 1 1 calc R
H26C H 1.1582 0.1543 0.1133 0.123 Uiso 1 1 calc R
C27 C 1.1578(5) 0.2771(5) 0.1173(6) 0.074(3) Uani 1 1 d .
H27A H 1.2138 0.2642 0.1089 0.111 Uiso 1 1 calc R
H27B H 1.1552 0.2767 0.1728 0.111 Uiso 1 1 calc R
H27C H 1.1468 0.3177 0.0970 0.111 Uiso 1 1 calc R
C28 C 0.7786(5) 0.4920(4) 0.1085(4) 0.0361(19) Uani 1 1 d .
C29 C 0.7873(5) 0.5556(4) 0.0743(4) 0.040(2) Uani 1 1 d .
C30 C 0.8823(5) 0.5701(4) 0.0754(5) 0.058(3) Uani 1 1 d .
H30A H 0.8881 0.6115 0.0587 0.087 Uiso 1 1 calc R
H30B H 0.9053 0.5429 0.0403 0.087 Uiso 1 1 calc R
H30C H 0.9129 0.5651 0.1280 0.087 Uiso 1 1 calc R
C31 C 0.7490(5) 0.6005(4) 0.1274(5) 0.056(2) Uani 1 1 d .
H31A H 0.7827 0.6001 0.1792 0.084 Uiso 1 1 calc R
H31B H 0.6912 0.5886 0.1308 0.084 Uiso 1 1 calc R
H31C H 0.7491 0.6409 0.1057 0.084 Uiso 1 1 calc R
C32 C 0.7394(5) 0.5607(4) -0.0110(5) 0.053(2) Uani 1 1 d .
H32A H 0.6796 0.5523 -0.0119 0.079 Uiso 1 1 calc R
H32B H 0.7628 0.5317 -0.0438 0.079 Uiso 1 1 calc R
H32C H 0.7461 0.6013 -0.0305 0.079 Uiso 1 1 calc R
C33 C 0.5387(5) 0.4050(4) 0.2072(4) 0.0368(19) Uani 1 1 d .
C34 C 0.4572(5) 0.4237(4) 0.2394(4) 0.0387(19) Uani 1 1 d .
C35 C 0.4731(5) 0.4202(4) 0.3311(4) 0.048(2) Uani 1 1 d .
H35A H 0.4202 0.4271 0.3504 0.072 Uiso 1 1 calc R
H35B H 0.5141 0.4508 0.3519 0.072 Uiso 1 1 calc R
H35C H 0.4950 0.3805 0.3474 0.072 Uiso 1 1 calc R
C36 C 0.3891(5) 0.3787(4) 0.2047(5) 0.049(2) Uani 1 1 d .
H36A H 0.3828 0.3799 0.1482 0.074 Uiso 1 1 calc R
H36B H 0.3356 0.3893 0.2210 0.074 Uiso 1 1 calc R
H36C H 0.4056 0.3383 0.2229 0.074 Uiso 1 1 calc R
C37 C 0.4304(5) 0.4894(4) 0.2135(5) 0.053(2) Uani 1 1 d .
H37A H 0.4165 0.4911 0.1570 0.079 Uiso 1 1 calc R
H37B H 0.4768 0.5170 0.2311 0.079 Uiso 1 1 calc R
H37C H 0.3811 0.5011 0.2363 0.079 Uiso 1 1 calc R
C38 C 0.5098(4) 0.2555(4) 0.1182(4) 0.0336(18) Uani 1 1 d .
C39 C 0.4349(5) 0.2209(4) 0.0673(4) 0.041(2) Uani 1 1 d .
C40 C 0.4766(6) 0.1757(4) 0.0152(5) 0.059(3) Uani 1 1 d .
H40A H 0.5183 0.1511 0.0481 0.089 Uiso 1 1 calc R
H40B H 0.5043 0.1983 -0.0215 0.089 Uiso 1 1 calc R
H40C H 0.4332 0.1499 -0.0131 0.089 Uiso 1 1 calc R
C41 C 0.3764(5) 0.2648(4) 0.0131(5) 0.049(2) Uani 1 1 d .
H41A H 0.4093 0.2852 -0.0215 0.073 Uiso 1 1 calc R
H41B H 0.3526 0.2946 0.0445 0.073 Uiso 1 1 calc R
H41C H 0.3308 0.2422 -0.0176 0.073 Uiso 1 1 calc R
C42 C 0.3830(5) 0.1847(4) 0.1218(5) 0.054(2) Uani 1 1 d .
H42A H 0.3375 0.1626 0.0900 0.080 Uiso 1 1 calc R
H42B H 0.3591 0.2127 0.1555 0.080 Uiso 1 1 calc R
H42C H 0.4203 0.1565 0.1534 0.080 Uiso 1 1 calc R
H112 H 0.725(4) 0.429(2) 0.270(4) 0.04(2) Uiso 1 1 d D
H97 H 0.840(5) 0.3796(17) 0.115(4) 0.05(3) Uiso 1 1 d D
H296 H 0.695(4) 0.246(2) 0.142(3) 0.03(2) Uiso 1 1 d D

loop_
_atom_site_aniso_label
_atom_site_aniso_U_11
_atom_site_aniso_U_22
_atom_site_aniso_U_33
_atom_site_aniso_U_23
_atom_site_aniso_U_13
_atom_site_aniso_U_12
Tb1 0.01987(19) 0.0447(2) 0.02316(19) -0.00091(16) 0.00536(14) -0.00239(16)
Tb2 0.0214(2) 0.0452(2) 0.0256(2) -0.00251(16) 0.00683(14) 0.00070(17)
Co1 0.0227(6) 0.0712(8) 0.0239(6) -0.0056(5) 0.0062(4) 0.0007(5)
O1 0.038(3) 0.044(3) 0.042(3) -0.005(3) 0.007(2) -0.004(3)
O2 0.031(3) 0.053(4) 0.034(3) -0.010(2) 0.010(2) 0.002(3)
O3 0.024(3) 0.075(4) 0.023(3) -0.007(3) 0.001(2) -0.007(3)
O4 0.035(3) 0.055(4) 0.032(3) -0.004(3) 0.008(2) -0.009(3)
O5 0.027(2) 0.041(3) 0.034(3) 0.006(2) 0.005(2) -0.006(2)
O6 0.025(3) 0.042(3) 0.021(3) -0.003(2) 0.006(2) -0.001(2)
O7 0.029(3) 0.060(4) 0.026(3) -0.002(2) 0.010(2) 0.006(3)
O8 0.023(3) 0.085(4) 0.031(3) -0.003(3) 0.004(2) 0.008(3)
O9 0.025(3) 0.045(3) 0.036(3) 0.010(2) -0.006(2) -0.004(2)
O10 0.037(3) 0.046(3) 0.050(3) 0.013(2) -0.001(2) -0.009(2)
O11 0.034(3) 0.048(4) 0.036(3) 0.002(2) 0.015(2) 0.000(3)
O12 0.021(3) 0.041(3) 0.027(3) -0.002(2) 0.002(2) -0.001(2)
O13 0.022(3) 0.050(3) 0.027(3) -0.005(2) 0.006(2) -0.010(2)
O14 0.026(3) 0.049(3) 0.028(3) 0.000(2) 0.000(2) -0.006(2)
O15 0.025(4) 0.042(5) 0.029(4) 0.000 0.004(3) 0.000
N1 0.039(4) 0.086(6) 0.035(4) -0.016(4) 0.010(3) 0.005(4)
N2 0.020(3) 0.099(6) 0.032(4) 0.007(4) 0.009(3) -0.009(4)
C1 0.061(6) 0.053(6) 0.052(6) 0.003(4) 0.004(5) 0.001(5)
C2 0.042(5) 0.054(6) 0.052(6) -0.021(5) 0.015(4) 0.005(4)
C3 0.063(7) 0.075(8) 0.081(8) -0.015(6) 0.020(6) 0.016(6)
C4 0.084(8) 0.071(8) 0.090(9) -0.032(7) 0.023(7) 0.024(6)
C5 0.172(14) 0.066(9) 0.136(12) -0.031(8) 0.049(10) 0.046(9)
C6 0.066(7) 0.083(9) 0.074(8) -0.033(7) 0.002(6) 0.027(6)
C7 0.029(5) 0.085(8) 0.059(6) -0.029(5) 0.006(4) 0.001(5)
C8 0.029(4) 0.053(6) 0.042(5) -0.018(4) 0.002(4) 0.004(4)
C9 0.055(6) 0.080(8) 0.053(6) -0.029(5) 0.010(5) 0.006(5)
C10 0.029(5) 0.122(9) 0.038(5) -0.020(5) 0.015(4) 0.001(5)
C11 0.030(5) 0.136(10) 0.030(5) -0.003(5) 0.015(4) 0.008(6)
C12 0.038(5) 0.110(9) 0.040(5) 0.020(5) -0.005(4) -0.013(5)
C13 0.030(5) 0.094(7) 0.030(5) 0.011(4) 0.004(3) -0.009(5)
C14 0.042(5) 0.081(7) 0.037(5) -0.033(5) 0.004(4) -0.005(5)
C15 0.024(4) 0.077(7) 0.035(5) -0.017(4) 0.006(3) 0.001(4)
C16 0.037(5) 0.081(7) 0.030(5) -0.019(4) 0.013(4) -0.022(5)
C17 0.022(4) 0.084(7) 0.028(4) 0.000(4) 0.002(3) 0.002(4)
C18 0.039(5) 0.095(8) 0.036(5) -0.005(5) -0.002(4) -0.002(5)
C19 0.032(4) 0.063(6) 0.014(4) -0.001(4) 0.002(3) -0.007(4)
C20 0.034(5) 0.051(5) 0.043(5) 0.006(4) 0.019(4) 0.001(4)
C21 0.034(5) 0.078(7) 0.023(4) -0.006(4) 0.008(3) -0.010(4)
C22 0.064(6) 0.055(6) 0.031(5) 0.001(4) -0.001(4) 0.018(5)
C23 0.030(4) 0.054(6) 0.038(5) -0.009(4) 0.009(4) 0.005(4)
C24 0.026(4) 0.074(6) 0.038(5) 0.007(4) 0.015(4) 0.017(4)
C25 0.046(6) 0.146(11) 0.045(6) -0.005(6) 0.016(5) 0.029(6)
C26 0.050(6) 0.102(9) 0.102(9) 0.015(7) 0.037(6) 0.028(6)
C27 0.024(5) 0.103(9) 0.098(8) -0.039(6) 0.016(5) -0.001(5)
C28 0.025(4) 0.055(5) 0.029(4) 0.006(4) 0.007(3) -0.004(4)
C29 0.024(4) 0.050(6) 0.045(5) 0.011(4) 0.005(3) -0.004(4)
C30 0.042(5) 0.070(7) 0.058(6) 0.030(5) 0.000(4) -0.010(5)
C31 0.045(5) 0.072(7) 0.048(6) 0.004(5) -0.003(4) -0.001(5)
C32 0.047(5) 0.066(6) 0.042(5) 0.005(4) 0.001(4) 0.004(5)
C33 0.025(4) 0.047(5) 0.038(5) -0.008(4) 0.003(3) -0.005(4)
C34 0.030(4) 0.054(6) 0.033(4) 0.002(4) 0.011(3) 0.013(4)
C35 0.037(5) 0.077(7) 0.030(4) -0.010(4) 0.010(4) 0.002(4)
C36 0.029(5) 0.073(7) 0.046(5) -0.004(4) 0.009(4) -0.001(4)
C37 0.048(5) 0.075(7) 0.035(5) 0.002(4) 0.007(4) 0.019(5)
C38 0.022(4) 0.048(5) 0.034(5) -0.012(4) 0.013(3) -0.002(4)
C39 0.025(4) 0.062(6) 0.038(5) -0.008(4) 0.009(3) -0.006(4)
C40 0.055(6) 0.065(7) 0.059(6) -0.026(5) 0.013(5) -0.009(5)
C41 0.030(5) 0.067(6) 0.046(5) 0.013(4) -0.007(4) -0.009(4)
C42 0.039(5) 0.065(6) 0.055(6) 0.006(5) 0.000(4) -0.016(4)

loop_
_atom_type_symbol
_atom_type_description
_atom_type_scat_dispersion_real
_atom_type_scat_dispersion_imag
_atom_type_scat_source
C C 0.0033 0.0016 'International Tables Vol C Tables 4.2.6.8 and 6.1.1.4'
H H 0.0000 0.0000 'International Tables Vol C Tables 4.2.6.8 and 6.1.1.4'
N N 0.0061 0.0033 'International Tables Vol C Tables 4.2.6.8 and 6.1.1.4'
O O 0.0106 0.0060 'International Tables Vol C Tables 4.2.6.8 and 6.1.1.4'
Co Co 0.3494 0.9721 'International Tables Vol C Tables 4.2.6.8 and 6.1.1.4'
Tb Tb -0.1723 4.1537 'International Tables Vol C Tables 4.2.6.8 and 6.1.1.4'

loop_
_geom_angle_atom_site_label_1
_geom_angle_atom_site_label_2
_geom_angle_atom_site_label_3
_geom_angle
_geom_angle_site_symmetry_1
_geom_angle_site_symmetry_3
O3 Tb1 O9 99.84(18) . .
O3 Tb1 O6 80.52(17) . .
O9 Tb1 O6 143.25(16) . .
O3 Tb1 O13 77.23(16) . .
O9 Tb1 O13 140.07(16) . .
O6 Tb1 O13 76.27(17) . .
O3 Tb1 O11 140.59(17) . .
O9 Tb1 O11 77.22(17) . .
O6 Tb1 O11 125.02(16) . .
O13 Tb1 O11 80.71(17) . .
O3 Tb1 O5 66.37(16) . .
O9 Tb1 O5 77.37(17) . .
O6 Tb1 O5 69.12(16) . .
O13 Tb1 O5 132.75(17) . .
O11 Tb1 O5 146.01(17) . .
O3 Tb1 O15 137.63(15) . .
O9 Tb1 O15 79.66(19) . .
O6 Tb1 O15 76.3(2) . .
O13 Tb1 O15 129.05(14) . .
O11 Tb1 O15 81.17(16) . .
O5 Tb1 O15 72.36(13) . .
O3 Tb1 O4 63.77(17) . .
O9 Tb1 O4 76.30(16) . .
O6 Tb1 O4 132.65(16) . .
O13 Tb1 O4 66.66(16) . .
O11 Tb1 O4 77.61(16) . .
O5 Tb1 O4 117.33(15) . .
O15 Tb1 O4 150.8(2) . .
O3 Tb1 O12 141.02(16) . .
O9 Tb1 O12 118.20(16) . .
O6 Tb1 O12 74.14(15) . .
O13 Tb1 O12 68.36(14) . .
O11 Tb1 O12 50.96(15) . .
O5 Tb1 O12 127.46(15) . .
O15 Tb1 O12 63.24(10) . .
O4 Tb1 O12 115.15(15) . .
O3 Tb1 C33 146.36(18) . .
O9 Tb1 C33 99.6(2) . .
O6 Tb1 C33 99.4(2) . .
O13 Tb1 C33 70.24(18) . .
O11 Tb1 C33 25.61(19) . .
O5 Tb1 C33 145.26(18) . .
O15 Tb1 C33 73.06(15) . .
O4 Tb1 C33 94.83(19) . .
O12 Tb1 C33 25.63(18) . .
O3 Tb1 Tb2 113.06(13) . 2_655
O9 Tb1 Tb2 141.77(12) . 2_655
O6 Tb1 Tb2 36.72(11) . 2_655
O13 Tb1 Tb2 69.23(11) . 2_655
O11 Tb1 Tb2 88.43(12) . 2_655
O5 Tb1 Tb2 97.89(11) . 2_655
O15 Tb1 Tb2 63.06(14) . 2_655
O4 Tb1 Tb2 135.25(11) . 2_655
O12 Tb1 Tb2 37.47(11) . 2_655
C33 Tb1 Tb2 62.97(17) . 2_655
O3 Tb1 Tb2 79.00(12) . .
O9 Tb1 Tb2 107.61(11) . .
O6 Tb1 Tb2 35.93(11) . .
O13 Tb1 Tb2 110.73(12) . .
O11 Tb1 Tb2 139.87(12) . .
O5 Tb1 Tb2 35.38(11) . .
O15 Tb1 Tb2 61.48(14) . .
O4 Tb1 Tb2 142.52(11) . .
O12 Tb1 Tb2 96.17(10) . .
C33 Tb1 Tb2 120.22(16) . .
Tb2 Tb1 Tb2 62.772(17) 2_655 .
O12 Tb2 O7 86.74(17) 2_655 .
O12 Tb2 O2 142.63(17) 2_655 .
O7 Tb2 O2 74.97(17) . .
O12 Tb2 O14 77.65(16) 2_655 2_655
O7 Tb2 O14 77.23(16) . 2_655
O2 Tb2 O14 127.37(18) . 2_655
O12 Tb2 O5 75.10(17) 2_655 .
O7 Tb2 O5 86.69(17) . .
O2 Tb2 O5 71.61(18) . .
O14 Tb2 O5 149.00(17) 2_655 .
O12 Tb2 O6 80.39(16) 2_655 2_655
O7 Tb2 O6 150.02(16) . 2_655
O2 Tb2 O6 129.53(17) . 2_655
O14 Tb2 O6 73.63(16) 2_655 2_655
O5 Tb2 O6 115.45(17) . 2_655
O12 Tb2 O6 111.95(16) 2_655 .
O7 Tb2 O6 143.43(16) . .
O2 Tb2 O6 71.39(16) . .
O14 Tb2 O6 135.89(16) 2_655 .
O5 Tb2 O6 69.52(16) . .
O6 Tb2 O6 66.38(18) 2_655 .
O12 Tb2 O1 151.53(16) 2_655 .
O7 Tb2 O1 90.39(17) . .
O2 Tb2 O1 62.45(17) . .
O14 Tb2 O1 74.09(17) 2_655 .
O5 Tb2 O1 133.04(17) . .
O6 Tb2 O1 88.33(17) 2_655 .
O6 Tb2 O1 86.63(17) . .
O12 Tb2 Co1 106.39(11) 2_655 .
O7 Tb2 Co1 69.04(12) . .
O2 Tb2 Co1 36.68(13) . .
O14 Tb2 Co1 145.58(12) 2_655 .
O5 Tb2 Co1 37.21(13) . .
O6 Tb2 Co1 140.64(11) 2_655 .
O6 Tb2 Co1 75.44(11) . .
O1 Tb2 Co1 98.93(12) . .
O12 Tb2 Tb1 43.98(11) 2_655 2_655
O7 Tb2 Tb1 126.05(12) . 2_655
O2 Tb2 Tb1 156.46(12) . 2_655
O14 Tb2 Tb1 72.57(12) 2_655 2_655
O5 Tb2 Tb1 97.07(13) . 2_655
O6 Tb2 Tb1 36.47(12) 2_655 2_655
O6 Tb2 Tb1 85.40(11) . 2_655
O1 Tb2 Tb1 121.45(11) . 2_655
Co1 Tb2 Tb1 134.10(3) . 2_655
O12 Tb2 Tb1 86.76(11) 2_655 .
O7 Tb2 Tb1 122.55(12) . .
O2 Tb2 Tb1 76.71(13) . .
O14 Tb2 Tb1 154.34(12) 2_655 .
O5 Tb2 Tb1 36.83(12) . .
O6 Tb2 Tb1 83.83(12) 2_655 .
O6 Tb2 Tb1 34.90(12) . .
O1 Tb2 Tb1 118.11(11) . .
Co1 Tb2 Tb1 58.553(19) . .
Tb1 Tb2 Tb1 82.034(18) 2_655 .
O12 Tb2 Tb2 99.18(11) 2_655 2_655
O7 Tb2 Tb2 174.02(13) . 2_655
O2 Tb2 Tb2 99.60(12) . 2_655
O14 Tb2 Tb2 104.72(12) 2_655 2_655
O5 Tb2 Tb2 94.02(12) . 2_655
O6 Tb2 Tb2 33.62(11) 2_655 2_655
O6 Tb2 Tb2 32.89(11) . 2_655
O1 Tb2 Tb2 84.79(11) . 2_655
Co1 Tb2 Tb2 108.18(2) . 2_655
Tb1 Tb2 Tb2 59.776(12) 2_655 2_655
Tb1 Tb2 Tb2 57.452(19) . 2_655
O3 Co1 O2 92.0(2) . .
O3 Co1 O5 78.78(19) . .
O2 Co1 O5 83.5(2) . .
O3 Co1 O8 177.3(2) . .
O2 Co1 O8 86.0(2) . .
O5 Co1 O8 99.3(2) . .
O3 Co1 N1 89.8(2) . .
O2 Co1 N1 89.1(2) . .
O5 Co1 N1 166.1(2) . .
O8 Co1 N1 91.9(2) . .
O3 Co1 N2 97.2(2) . .
O2 Co1 N2 168.2(2) . .
O5 Co1 N2 105.5(2) . .
O8 Co1 N2 85.0(2) . .
N1 Co1 N2 83.5(3) . .
O3 Co1 Tb2 95.86(13) . .
O2 Co1 Tb2 42.88(14) . .
O5 Co1 Tb2 43.49(14) . .
O8 Co1 Tb2 81.46(14) . .
N1 Co1 Tb2 131.6(2) . .
N2 Co1 Tb2 142.40(19) . .
C2 O1 C1 117.0(7) . .
C2 O1 Tb2 114.7(5) . .
C1 O1 Tb2 123.9(5) . .
C8 O2 Co1 125.8(5) . .
C8 O2 Tb2 121.8(4) . .
Co1 O2 Tb2 100.4(2) . .
C21 O3 Co1 125.0(4) . .
C21 O3 Tb1 122.3(5) . .
Co1 O3 Tb1 110.3(2) . .
C20 O4 C22 115.5(6) . .
C20 O4 Tb1 114.1(5) . .
C22 O4 Tb1 120.0(4) . .
Co1 O5 Tb2 99.3(2) . .
Co1 O5 Tb1 104.5(2) . .
Tb2 O5 Tb1 107.79(18) . .
Tb1 O6 Tb2 106.80(19) . 2_655
Tb1 O6 Tb2 109.17(19) . .
Tb2 O6 Tb2 113.49(18) 2_655 .
C23 O7 Tb2 135.5(5) . .
C23 O8 Co1 127.2(5) . .
C28 O9 Tb1 133.1(5) . .
C33 O11 Tb1 99.0(5) . .
C33 O12 Tb2 170.0(5) . 2_655
C33 O12 Tb1 88.5(4) . .
Tb2 O12 Tb1 98.55(16) 2_655 .
C38 O13 Tb1 136.3(4) . .
C38 O14 Tb2 133.5(5) . 2_655
Tb1 O15 Tb1 145.6(3) . 2_655
C10 N1 C9 107.7(6) . .
C10 N1 C14 113.3(6) . .
C9 N1 C14 107.8(7) . .
C10 N1 Co1 107.2(6) . .
C9 N1 Co1 109.1(5) . .
C14 N1 Co1 111.7(4) . .
C11 N2 C12 110.7(6) . .
C11 N2 C13 112.0(6) . .
C12 N2 C13 106.2(7) . .
C11 N2 Co1 101.3(6) . .
C12 N2 Co1 110.1(5) . .
C13 N2 Co1 116.5(4) . .
C3 C2 O1 124.4(9) . .
C3 C2 C8 121.8(8) . .
O1 C2 C8 113.8(7) . .
C2 C3 C4 121.1(10) . .
C6 C4 C3 116.3(10) . .
C6 C4 C5 123.7(10) . .
C3 C4 C5 120.0(12) . .
C4 C6 C7 124.9(10) . .
C8 C7 C6 116.3(10) . .
C8 C7 C9 126.6(9) . .
C6 C7 C9 116.9(8) . .
O2 C8 C2 116.6(7) . .
O2 C8 C7 123.8(8) . .
C2 C8 C7 119.6(8) . .
N1 C9 C7 114.4(7) . .
N1 C10 C11 112.6(7) . .
N2 C11 C10 110.2(6) . .
N1 C14 C15 112.0(7) . .
C21 C15 C16 118.0(8) . .
C21 C15 C14 118.6(7) . .
C16 C15 C14 123.3(7) . .
C17 C16 C15 122.8(8) . .
C16 C17 C19 118.6(7) . .
C16 C17 C18 119.8(8) . .
C19 C17 C18 121.6(7) . .
C20 C19 C17 120.7(8) . .
C19 C20 O4 125.7(7) . .
C19 C20 C21 120.4(8) . .
O4 C20 C21 113.9(7) . .
O3 C21 C15 121.8(8) . .
O3 C21 C20 118.8(7) . .
C15 C21 C20 119.4(7) . .
O7 C23 O8 124.8(7) . .
O7 C23 C24 116.4(7) . .
O8 C23 C24 118.8(7) . .
C27 C24 C25 109.7(7) . .
C27 C24 C23 108.0(7) . .
C25 C24 C23 113.0(7) . .
C27 C24 C26 109.5(8) . .
C25 C24 C26 108.7(8) . .
C23 C24 C26 107.9(7) . .
O9 C28 O10 122.8(7) . .
O9 C28 C29 118.8(6) . .
O10 C28 C29 118.4(7) . .
C28 C29 C31 106.7(6) . .
C28 C29 C30 109.5(6) . .
C31 C29 C30 109.9(7) . .
C28 C29 C32 111.8(7) . .
C31 C29 C32 109.9(7) . .
C30 C29 C32 109.1(6) . .
O12 C33 O11 120.2(7) . .
O12 C33 C34 120.5(7) . .
O11 C33 C34 119.3(7) . .
O12 C33 Tb1 65.8(4) . .
O11 C33 Tb1 55.4(4) . .
C34 C33 Tb1 166.8(5) . .
C36 C34 C33 105.7(6) . .
C36 C34 C37 110.4(7) . .
C33 C34 C37 110.6(6) . .
C36 C34 C35 110.9(6) . .
C33 C34 C35 110.0(6) . .
C37 C34 C35 109.2(6) . .
O14 C38 O13 126.0(7) . .
O14 C38 C39 117.4(7) . .
O13 C38 C39 116.5(7) . .
C41 C39 C40 108.5(7) . .
C41 C39 C38 111.4(7) . .
C40 C39 C38 106.3(6) . .
C41 C39 C42 111.1(6) . .
C40 C39 C42 109.7(7) . .
C38 C39 C42 109.8(6) . .

loop_
_geom_bond_atom_site_label_1
_geom_bond_atom_site_label_2
_geom_bond_distance
_geom_bond_site_symmetry_2
Tb1 O3 2.314(5) .
Tb1 O9 2.333(5) .
Tb1 O6 2.346(5) .
Tb1 O13 2.392(5) .
Tb1 O11 2.422(5) .
Tb1 O5 2.438(5) .
Tb1 O15 2.628(2) .
Tb1 O4 2.630(5) .
Tb1 O12 2.652(4) .
Tb1 C33 2.907(7) .
Tb1 Tb2 3.7776(9) 2_655
Tb1 Tb2 3.8722(9) .
Tb2 O12 2.324(5) 2_655
Tb2 O7 2.325(5) .
Tb2 O2 2.336(5) .
Tb2 O14 2.344(5) 2_655
Tb2 O5 2.355(5) .
Tb2 O6 2.360(4) 2_655
Tb2 O6 2.406(5) .
Tb2 O1 2.564(5) .
Tb2 Co1 3.3763(14) .
Tb2 Tb1 3.7777(9) 2_655
Tb2 Tb2 3.9849(12) 2_655
Co1 O3 2.032(5) .
Co1 O2 2.051(5) .
Co1 O5 2.069(5) .
Co1 O8 2.112(5) .
Co1 N1 2.144(7) .
Co1 N2 2.178(7) .
O1 C2 1.383(9) .
O1 C1 1.435(9) .
O2 C8 1.339(9) .
O3 C21 1.376(8) .
O4 C20 1.373(9) .
O4 C22 1.424(9) .
O6 Tb2 2.360(4) 2_655
O7 C23 1.257(8) .
O8 C23 1.263(9) .
O9 C28 1.267(8) .
O10 C28 1.273(8) .
O11 C33 1.272(9) .
O12 C33 1.258(9) .
O12 Tb2 2.324(5) 2_655
O13 C38 1.277(8) .
O14 C38 1.254(8) .
O14 Tb2 2.344(5) 2_655
O15 Tb1 2.628(2) 2_655
N1 C10 1.468(11) .
N1 C9 1.499(11) .
N1 C14 1.500(10) .
N2 C11 1.478(10) .
N2 C12 1.485(10) .
N2 C13 1.486(10) .
C2 C3 1.380(12) .
C2 C8 1.387(12) .
C3 C4 1.402(13) .
C4 C6 1.379(14) .
C4 C5 1.526(14) .
C6 C7 1.417(13) .
C7 C8 1.412(11) .
C7 C9 1.527(13) .
C10 C11 1.513(12) .
C14 C15 1.530(11) .
C15 C21 1.399(11) .
C15 C16 1.400(10) .
C16 C17 1.359(11) .
C17 C19 1.397(11) .
C17 C18 1.527(10) .
C19 C20 1.370(10) .
C20 C21 1.406(11) .
C23 C24 1.529(10) .
C24 C27 1.513(12) .
C24 C25 1.520(10) .
C24 C26 1.563(12) .
C28 C29 1.525(10) .
C29 C31 1.529(11) .
C29 C30 1.530(10) .
C29 C32 1.543(10) .
C33 C34 1.534(10) .
C34 C36 1.508(11) .
C34 C37 1.546(11) .
C34 C35 1.556(10) .
C38 C39 1.551(10) .
C39 C41 1.541(10) .
C39 C40 1.549(10) .
C39 C42 1.554(10) .

loop_
_platon_squeeze_void_nr
_platon_squeeze_void_average_x
_platon_squeeze_void_average_y
_platon_squeeze_void_average_z
_platon_squeeze_void_volume
_platon_squeeze_void_count_electrons
_platon_squeeze_void_content
1 -0.043 1.000 0.244 1372 719 ' '
